data_7229198
loop_
_publ_author_name
'Burrows, Andrew D.'
'Chan, Siobhan'
'Gee, William J.'
'Mahon, Mary F.'
'Richardson, Christopher'
'Sebestyen, Viorica M.'
'Turski, Domenyk'
'Warren, Mark R.'

_publ_section_title
;
 The impact of N,N&#x2032;-ditopic ligand length and geometry on the
 structures of zinc-based mixed-linker metal--organic frameworks
;
_journal_name_full CrystEngComm
_journal_paper_doi 10.1039/C7CE01447C
_journal_year 2017
_chemical_formula_moiety '2(C50 H32 N8 O8 Zn2)'
_chemical_formula_sum 'C112 H92 N20 O20 Zn4'
_chemical_formula_weight 2299.53
_chemical_name_systematic
;
 ?
;
_space_group_crystal_system triclinic
_space_group_IT_number 2
_space_group_name_Hall '-P 1'
_space_group_name_H-M_alt 'P -1'
_symmetry_space_group_name_Hall '-P 1'
_symmetry_space_group_name_H-M 'P -1'
_atom_sites_solution_hydrogens geom
_atom_sites_solution_primary direct
_audit_creation_date 2016-08-22
_audit_creation_method
;
Olex2 1.2
(compiled 2016.02.19 svn.r3266 for OlexSys, GUI svn.r5155)
;
_audit_update_record
;
2017-06-09 deposited with the CCDC.
2017-09-12 downloaded from the CCDC.
;
_cell_angle_alpha 116.099(8)
_cell_angle_beta 112.218(10)
_cell_angle_gamma 97.506(7)
_cell_formula_units_Z 2
_cell_length_a 18.532(2)
_cell_length_b 20.3541(15)
_cell_length_c 20.561(2)
_cell_measurement_reflns_used 3135
_cell_measurement_temperature 150(2)
_cell_measurement_theta_max 27.1529
_cell_measurement_theta_min 2.7165
_cell_volume 6022.3(14)
_computing_cell_refinement
;
CrysAlisPro, Agilent Technologies,
Version 1.171.34.46 (release 25-11-2010 CrysAlis171 .NET)
(compiled Nov 25 2010,17:55:46)
;
_computing_data_collection
;
CrysAlisPro, Agilent Technologies,
Version 1.171.34.46 (release 25-11-2010 CrysAlis171 .NET)
(compiled Nov 25 2010,17:55:46)
;
_computing_data_reduction
;
CrysAlisPro, Agilent Technologies,
Version 1.171.34.46 (release 25-11-2010 CrysAlis171 .NET)
(compiled Nov 25 2010,17:55:46)
;
_computing_molecular_graphics 'Olex2 (Dolomanov et al., 2009)'
_computing_publication_material 'Olex2 (Dolomanov et al., 2009)'
_computing_structure_refinement 'ShelXL (Sheldrick, 2015)'
_computing_structure_solution 'SHELXS-97 (Sheldrick, 1990)'
_diffrn_ambient_temperature 150(2)
_diffrn_detector_area_resol_mean 10.3795
_diffrn_measured_fraction_theta_full 0.602
_diffrn_measured_fraction_theta_max 0.892
_diffrn_measurement_device_type 'Xcalibur, Atlas, Gemini ultra'
_diffrn_measurement_method '\w scans'
_diffrn_radiation_monochromator graphite
_diffrn_radiation_type MoK\a
_diffrn_radiation_wavelength 0.71073
_diffrn_reflns_av_R_equivalents 0.1069
_diffrn_reflns_av_unetI/netI 0.2863
_diffrn_reflns_Laue_measured_fraction_full 0.602
_diffrn_reflns_Laue_measured_fraction_max 0.892
_diffrn_reflns_limit_h_max 16
_diffrn_reflns_limit_h_min -19
_diffrn_reflns_limit_k_max 21
_diffrn_reflns_limit_k_min -21
_diffrn_reflns_limit_l_max 21
_diffrn_reflns_limit_l_min -21
_diffrn_reflns_number 24223
_diffrn_reflns_point_group_measured_fraction_full 0.602
_diffrn_reflns_point_group_measured_fraction_max 0.892
_diffrn_reflns_theta_full 25.242
_diffrn_reflns_theta_max 21.966
_diffrn_reflns_theta_min 2.996
_diffrn_source 'Enhance (Mo) X-ray Source'
_exptl_absorpt_coefficient_mu 0.858
_exptl_absorpt_correction_T_max 1.00000
_exptl_absorpt_correction_T_min 0.91258
_exptl_absorpt_correction_type multi-scan
_exptl_absorpt_process_details
;
CrysAlisPro, Agilent Technologies,
Version 1.171.34.46 (release 25-11-2010 CrysAlis171 .NET)
(compiled Nov 25 2010,17:55:46)
Empirical absorption correction using spherical harmonics,
 implemented in SCALE3 ABSPACK scaling algorithm.
;
_exptl_crystal_colour colorless
_exptl_crystal_density_diffrn 1.268
_exptl_crystal_description block
_exptl_crystal_F_000 2368
_exptl_crystal_size_max 0.1
_exptl_crystal_size_mid 0.08
_exptl_crystal_size_min 0.08
_refine_diff_density_max 1.950
_refine_diff_density_min -0.834
_refine_diff_density_rms 0.156
_refine_ls_extinction_method none
_refine_ls_goodness_of_fit_ref 0.978
_refine_ls_hydrogen_treatment constr
_refine_ls_matrix_type full
_refine_ls_number_parameters 414
_refine_ls_number_reflns 13116
_refine_ls_number_restraints 86
_refine_ls_restrained_S_all 0.992
_refine_ls_R_factor_all 0.2341
_refine_ls_R_factor_gt 0.1463
_refine_ls_shift/su_max 0.000
_refine_ls_shift/su_mean 0.000
_refine_ls_structure_factor_coef Fsqd
_refine_ls_weighting_details 'w=1/[\s^2^(Fo^2^)+(0.1699P)^2^] where P=(Fo^2^+2Fc^2^)/3'
_refine_ls_weighting_scheme calc
_refine_ls_wR_factor_gt 0.3576
_refine_ls_wR_factor_ref 0.4158
_reflns_Friedel_coverage 0.000
_reflns_number_gt 4496
_reflns_number_total 13116
_reflns_threshold_expression 'I > 2\s(I)'
_cod_data_source_file c7ce01447c2.cif
_cod_data_source_block Cpd-2b-p11mfm2
_cod_original_cell_volume 6022.4(11)
_cod_database_code 7229198
_shelxl_version_number 2014-3
_shelx_space_group_comment
;
The symmetry employed for this shelxl refinement is uniquely defined
by the following loop, which should always be used as a source of
symmetry information in preference to the above space-group names.
They are only intended as comments.
;
_olex2_refinement_description
;
1. Fixed Uiso
 At 1.2 times of:
  All C(H) groups, All N(H) groups
2. Restrained distances
 C5A-C12A = C34-C41
 1.54 with sigma of 0.005
 C6A-C11A = C31-C40 = C6A-C10A = C5-C6
 1.4 with sigma of 5
 O1-O2 = O3-O4 = O5-O6 = O7-O8
 2.22 with sigma of 0.005
 O1A-O2A = O3A-O4A = O5A-O6A = O7A-O8A
 2.22 with sigma of 0.005
 C1-O1 = C1-O2
 1.28 with sigma of 0.005
 C12-O3 = C12-O4
 1.28 with sigma of 0.005
 C30-O5 = C30-O6
 1.28 with sigma of 0.005
 C41-O7 = C41-O8
 1.28 with sigma of 0.005
 C1A-O1A = C1A-O2A
 1.28 with sigma of 0.005
 C12A-O3A = C12A-O4A
 1.28 with sigma of 0.005
 C30A-O5A = C30A-O6A
 1.28 with sigma of 0.005
 C41A-O7A = C41A-O8A
 1.28 with sigma of 0.005
 C12A-C4A \\sim C12A-C6A
 with sigma of 0.02
 O4A-C4A \\sim O3A-C6A
 with sigma of 0.02
 C41-C33 \\sim C41-C35
 with sigma of 0.02
 O7-C41 \\sim O8-C41
 with sigma of 0.02
 O7-C33 \\sim O8-C35
 with sigma of 0.02
 C2A-C8A \\sim C5A-C11A
 with sigma of 0.005
 C5A-C4A \\sim C6A-C5A \\sim C7A-C6A \\sim C7A-C2A \\sim C3A-C2A \\sim C4A-C3A
 with sigma of 0.005
 C3A-C2A \\sim C4A-C3A \\sim C5A-C4A \\sim C6A-C5A \\sim C7A-C6A \\sim C7A-C2A
 with sigma of 0.005
 C2A-C4A \\sim C3A-C5A \\sim C4A-C6A \\sim C5A-C7A
 with sigma of 0.02
 C1-C3 \\sim C1-C11
 with sigma of 0.005
 C3-C2 \\sim C2-C11
 with sigma of 0.005
 C2-C11 \\sim C3-C2 \\sim C4-C3 \\sim C5-C4 \\sim C6-C5 \\sim C6-C11
 with sigma of 0.005
 O5A-C31A \\sim O6A-C31A
 with sigma of 0.005
3. Restrained planarity
 C31, C32, C33, C34, C41
 with sigma of 0.1
 O3A, C4A, C5A, C12A, O4A
 with sigma of 0.1
 C2A, C3A, C4A, C5A, C6A, C7A, C12A
 with sigma of 0.1
 O1, O2, C1, C2, C3, C11
 with sigma of 0.1
 O4A, C12A, O3A, C5A
 with sigma of 0.1
4. Others
 Fixed Uiso: O7(0.12) O3A(0.12) C8A(0.1) C11A(0.1) C10A(0.1) C9A(0.1) O4A(0.12)
5.a Aromatic/amide H refined with riding coordinates:
 C14(H14), C15(H15), C17(H17), C18(H18), N2(H2), C25(H25), C26(H26), C28(H28),
 C29(H29), C43(H43), C44(H44), C46(H46), C47(H47), N6(H6), C54(H54), C55(H55),
 C57(H57), C58(H58), C3(H3), C4(H4), C7(H7), C8(H8), C9(H9), C10(H10), C20(H20),
  C32(H32), C33(H33), C36(H36), C37(H37), C38(H38), C39(H39), C49(H49),
 C14A(H14A), C15A(H15A), C17A(H17A), C18A(H18A), N3A(H3A), C25A(H25A),
 C26A(H26A), C28A(H28A), C29A(H29A), C43A(H43A), C44A(H44A), C46A(H46A),
 C47A(H47A), N7A(H7A), C54A(H54A), C55A(H55A), C57A(H57A), C58A(H58A),
 C3A(H3AA), C4A(H4A), C8A(H8A), C11A(H11A), C10A(H10A), C9A(H9A), C20A(H20A),
 C32A(H32A), C33A(H33A), C37A(H37A), C38A(H38A), C39A(H39A), C40A(H40A),
 C52A(H52A)
5.b Fitted hexagon refined as free rotating group:
 N1(C14,C15,C16,C17,C18), N4(C25,C26,C27,C28,C29), N5(C43,C44,C45,C46,C47),
 N8(C54,C55,C56,C57,C58), C6(C7,C8,C9,C10,C11), C31(C32,C33,C34,C35,C40),
 N1A(C14A,C15A,C16A,C17A,C18A), N4A(C25A,C26A,C27A,C28A,C29A), N5A(C43A,C44A,
 C45A,C46A,C47A), N8A(C54A,C55A,C56A,C57A,C58A), C8A(C7A,C6A,C11A,C10A,C9A),
 C31A(C32A,C33A,C34A,C35A,C36A)
;
_olex2_submission_special_instructions 'No special instructions were received'

loop_
_space_group_symop_operation_xyz
'x, y, z'
'-x, -y, -z'

loop_
_atom_site_label
_atom_site_type_symbol
_atom_site_fract_x
_atom_site_fract_y
_atom_site_fract_z
_atom_site_U_iso_or_equiv
_atom_site_adp_type
_atom_site_occupancy
_atom_site_site_symmetry_order
_atom_site_calc_flag
_atom_site_refinement_flags_posn
_atom_site_disorder_assembly
_atom_site_disorder_group
Zn1 Zn 0.51541(12) 0.60181(9) 0.83567(9) 0.0365(6) Uani 1 1 d . . .
Zn2 Zn 0.18900(13) 0.77552(9) 0.19242(9) 0.0368(6) Uani 1 1 d . . .
O1 O 0.6211(12) 0.6374(9) 0.9224(9) 0.133(7) Uiso 1 1 d D . .
O2 O 0.6660(15) 0.5792(12) 0.8337(11) 0.174(9) Uiso 1 1 d D . .
O3 O 1.0704(13) 0.7552(9) 1.1392(10) 0.118(6) Uiso 1 1 d D . .
O4 O 1.0517(15) 0.6522(9) 1.1515(12) 0.164(8) Uiso 1 1 d D . .
O5 O 0.3192(9) 0.8382(6) 0.1943(7) 0.086(4) Uiso 1 1 d D . .
O6 O 0.2147(9) 0.7235(7) 0.1004(7) 0.091(4) Uiso 1 1 d D . .
O7 O 0.4575(12) 0.5716(8) -0.0654(9) 0.120 Uiso 1 1 d D . .
O8 O 0.4477(11) 0.6508(7) -0.1132(7) 0.090(4) Uiso 1 1 d D . .
N1 N 0.4971(6) 0.6402(5) 0.7557(4) 0.029(3) Uiso 1 1 d . . .
C14 C 0.5648(5) 0.6730(6) 0.7518(5) 0.064(5) Uiso 1 1 d G . .
H14 H 0.6198 0.6816 0.7892 0.077 Uiso 1 1 calc R . .
C15 C 0.5521(6) 0.6932(6) 0.6930(6) 0.055(5) Uiso 1 1 d G . .
H15 H 0.5983 0.7157 0.6903 0.066 Uiso 1 1 calc R . .
C16 C 0.4717(7) 0.6806(5) 0.6382(5) 0.038(4) Uiso 1 1 d G . .
C17 C 0.4040(6) 0.6478(6) 0.6421(5) 0.059(5) Uiso 1 1 d G . .
H17 H 0.3490 0.6391 0.6046 0.071 Uiso 1 1 calc R . .
C18 C 0.4167(5) 0.6275(5) 0.7009(6) 0.060(5) Uiso 1 1 d G . .
H18 H 0.3705 0.6051 0.7036 0.072 Uiso 1 1 calc R . .
N2 N 0.5233(9) 0.7406(6) 0.5730(6) 0.036(3) Uiso 1 1 d . . .
H2 H 0.5764 0.7564 0.6087 0.043 Uiso 1 1 calc R . .
N3 N 0.4953(9) 0.7530(6) 0.5094(6) 0.034(3) Uiso 1 1 d . . .
N4 N 0.2597(6) 0.7525(5) 0.2803(4) 0.037(3) Uiso 1 1 d . . .
C25 C 0.3456(6) 0.7919(5) 0.3256(6) 0.062(5) Uiso 1 1 d G . .
H25 H 0.3707 0.8259 0.3138 0.075 Uiso 1 1 calc R . .
C26 C 0.3948(5) 0.7815(6) 0.3881(6) 0.057(5) Uiso 1 1 d G . .
H26 H 0.4535 0.8084 0.4190 0.069 Uiso 1 1 calc R . .
C27 C 0.3581(6) 0.7317(6) 0.4053(5) 0.040(4) Uiso 1 1 d G . .
C28 C 0.2723(6) 0.6923(5) 0.3600(6) 0.045(4) Uiso 1 1 d G . .
H28 H 0.2472 0.6582 0.3717 0.054 Uiso 1 1 calc R . .
C29 C 0.2231(5) 0.7027(5) 0.2975(5) 0.052(5) Uiso 1 1 d G . .
H29 H 0.1644 0.6758 0.2665 0.062 Uiso 1 1 calc R . .
N5 N 0.2128(6) 0.8917(3) 0.2751(4) 0.045(3) Uiso 1 1 d . . .
C43 C 0.2717(5) 0.9565(5) 0.2941(5) 0.030(4) Uiso 1 1 d G . .
H43 H 0.2993 0.9502 0.2622 0.036 Uiso 1 1 calc R . .
C44 C 0.2903(6) 1.0305(4) 0.3596(5) 0.032(4) Uiso 1 1 d G . .
H44 H 0.3305 1.0748 0.3725 0.039 Uiso 1 1 calc R . .
C45 C 0.2499(6) 1.0398(4) 0.4062(4) 0.040(4) Uiso 1 1 d G . .
C46 C 0.1910(6) 0.9750(5) 0.3872(5) 0.035(4) Uiso 1 1 d G . .
H46 H 0.1634 0.9813 0.4190 0.042 Uiso 1 1 calc R . .
C47 C 0.1724(5) 0.9010(4) 0.3217(5) 0.042(4) Uiso 1 1 d G . .
H47 H 0.1322 0.8567 0.3087 0.050 Uiso 1 1 calc R . .
N6 N 0.2254(10) 1.1310(7) 0.5212(7) 0.051(4) Uiso 1 1 d . . .
H6 H 0.1815 1.0957 0.5089 0.061 Uiso 1 1 calc R . .
N7 N 0.2584(10) 1.2048(7) 0.5845(7) 0.051(4) Uiso 1 1 d . . .
N8 N 0.4546(6) 1.4846(3) 0.7543(4) 0.046(3) Uiso 1 1 d . . .
C54 C 0.4786(5) 1.4430(5) 0.6966(5) 0.036(4) Uiso 1 1 d G . .
H54 H 0.5259 1.4688 0.6975 0.044 Uiso 1 1 calc R . .
C55 C 0.4334(6) 1.3638(5) 0.6377(5) 0.037(4) Uiso 1 1 d G . .
H55 H 0.4498 1.3353 0.5983 0.045 Uiso 1 1 calc R . .
C56 C 0.3642(6) 1.3261(3) 0.6364(5) 0.041(4) Uiso 1 1 d G . .
C57 C 0.3402(6) 1.3676(5) 0.6940(6) 0.044(4) Uiso 1 1 d G . .
H57 H 0.2929 1.3419 0.6931 0.052 Uiso 1 1 calc R . .
C58 C 0.3854(6) 1.4469(5) 0.7530(5) 0.050(5) Uiso 1 1 d G . .
H58 H 0.3690 1.4753 0.7924 0.060 Uiso 1 1 calc R . .
C1 C 0.6776(10) 0.6174(8) 0.9077(9) 0.102(8) Uiso 1 1 d D . .
C2 C 0.7657(11) 0.6376(10) 0.9690(8) 0.071(6) Uiso 1 1 d D . .
C3 C 0.8315(8) 0.6654(10) 0.9596(11) 0.073(6) Uiso 1 1 d D . .
H3 H 0.8186 0.6728 0.9145 0.087 Uiso 1 1 calc R . .
C4 C 0.9147(10) 0.6830(10) 1.0120(8) 0.070(6) Uiso 1 1 d D . .
H4 H 0.9580 0.7002 1.0027 0.085 Uiso 1 1 calc R . .
C5 C 0.9309(9) 0.6740(9) 1.0788(9) 0.056(5) Uiso 1 1 d D . .
C6 C 0.8669(7) 0.6440(6) 1.0890(6) 0.037(4) Uiso 1 1 d D . .
C7 C 0.8851(7) 0.6285(7) 1.1517(6) 0.081(6) Uiso 1 1 d G . .
H7 H 0.9411 0.6370 1.1866 0.097 Uiso 1 1 calc R . .
C8 C 0.8214(10) 0.6006(7) 1.1633(7) 0.065(5) Uiso 1 1 d G . .
H8 H 0.8338 0.5900 1.2062 0.078 Uiso 1 1 calc R . .
C9 C 0.7395(9) 0.5882(8) 1.1123(9) 0.129(10) Uiso 1 1 d G . .
H9 H 0.6959 0.5691 1.1203 0.155 Uiso 1 1 calc R . .
C10 C 0.7212(6) 0.6037(8) 1.0496(8) 0.117(9) Uiso 1 1 d G . .
H10 H 0.6652 0.5952 1.0147 0.140 Uiso 1 1 calc R . .
C11 C 0.7849(8) 0.6316(7) 1.0380(6) 0.070(6) Uiso 1 1 d DG . .
C12 C 1.0219(10) 0.6943(11) 1.1253(12) 0.090(7) Uiso 1 1 d D . .
C19 C 0.4581(11) 0.6999(8) 0.5753(8) 0.032(4) Uiso 1 1 d . . .
C20 C 0.3838(12) 0.6893(8) 0.5103(8) 0.043(4) Uiso 1 1 d . . .
H20 H 0.3276 0.6645 0.4941 0.052 Uiso 1 1 calc R . .
C21 C 0.4129(11) 0.7239(8) 0.4763(8) 0.034(4) Uiso 1 1 d . . .
C30 C 0.2840(9) 0.7725(8) 0.1259(8) 0.058(5) Uiso 1 1 d D . .
C31 C 0.3229(7) 0.7418(6) 0.0701(6) 0.047(4) Uiso 1 1 d D . .
C32 C 0.2845(7) 0.6638(6) 0.0050(7) 0.087(7) Uiso 1 1 d G . .
H32 H 0.2332 0.6327 -0.0066 0.105 Uiso 1 1 calc R . .
C33 C 0.3213(7) 0.6315(5) -0.0432(6) 0.114(9) Uiso 1 1 d DG . .
H33 H 0.2951 0.5782 -0.0877 0.136 Uiso 1 1 calc R . .
C34 C 0.3964(7) 0.6771(6) -0.0263(6) 0.099(7) Uiso 1 1 d DG . .
C35 C 0.4347(7) 0.7551(5) 0.0388(7) 0.057(5) Uiso 1 1 d DG . .
C40 C 0.3980(7) 0.7874(5) 0.0870(5) 0.051(5) Uiso 1 1 d DG . .
C36 C 0.5098(15) 0.7958(11) 0.0539(11) 0.073(6) Uiso 1 1 d . . .
H36 H 0.5321 0.7692 0.0197 0.087 Uiso 1 1 calc R . .
C37 C 0.553(2) 0.8700(14) 0.1134(14) 0.104(8) Uiso 1 1 d . . .
H37 H 0.6069 0.8977 0.1267 0.124 Uiso 1 1 calc R . .
C38 C 0.507(2) 0.9056(17) 0.1576(15) 0.112(9) Uiso 1 1 d . . .
H38 H 0.5277 0.9609 0.1932 0.135 Uiso 1 1 calc R . .
C39 C 0.4466(17) 0.8689(12) 0.1508(12) 0.080(6) Uiso 1 1 d . . .
H39 H 0.4290 0.8948 0.1900 0.096 Uiso 1 1 calc R . .
C41 C 0.4479(11) 0.6343(8) -0.0606(9) 0.111(9) Uiso 1 1 d D . .
C48 C 0.2690(12) 1.1156(9) 0.4755(9) 0.047(4) Uiso 1 1 d . . .
C49 C 0.3255(11) 1.1832(8) 0.5120(8) 0.036(4) Uiso 1 1 d . . .
H49 H 0.3663 1.1938 0.4971 0.043 Uiso 1 1 calc R . .
C50 C 0.3165(10) 1.2392(8) 0.5781(8) 0.031(4) Uiso 1 1 d . . .
Zn1A Zn 0.70457(13) 0.92924(10) 0.82399(9) 0.0423(6) Uani 1 1 d . . .
Zn2A Zn 0.03518(14) 0.75875(10) 0.46849(10) 0.0443(6) Uani 1 1 d . . .
O1A O 0.6856(7) 0.7981(6) 0.6913(6) 0.069(4) Uiso 1 1 d D . .
O2A O 0.7905(7) 0.9105(5) 0.7921(6) 0.059(3) Uiso 1 1 d D . .
O3A O 0.9489(10) 0.7319(7) 0.5070(9) 0.120 Uiso 1 1 d D . .
O5A O 0.6080(7) 0.9224(8) 0.7318(7) 0.089(4) Uiso 1 1 d D . .
O6A O 0.5627(12) 0.9266(12) 0.8187(7) 0.156(8) Uiso 1 1 d D . .
O7A O 0.1689(9) 0.8073(7) 0.4482(6) 0.072(4) Uiso 1 1 d D . .
O8A O 0.1598(10) 0.8048(8) 0.5517(7) 0.091(4) Uiso 1 1 d D . .
N1A N 0.7205(8) 0.8820(6) 0.8987(5) 0.057(4) Uiso 1 1 d . . .
C14A C 0.7987(7) 0.8814(7) 0.9419(7) 0.084(6) Uiso 1 1 d G . .
H14A H 0.8421 0.8946 0.9310 0.101 Uiso 1 1 calc R . .
C15A C 0.8135(7) 0.8615(7) 1.0012(7) 0.085(7) Uiso 1 1 d G . .
H15A H 0.8669 0.8611 1.0308 0.102 Uiso 1 1 calc R . .
C16A C 0.7499(9) 0.8422(6) 1.0171(6) 0.048(4) Uiso 1 1 d G . .
C17A C 0.6717(8) 0.8428(7) 0.9739(7) 0.071(6) Uiso 1 1 d G . .
H17A H 0.6283 0.8296 0.9848 0.086 Uiso 1 1 calc R . .
C18A C 0.6570(7) 0.8626(6) 0.9146(6) 0.071(6) Uiso 1 1 d G . .
H18A H 0.6035 0.8630 0.8850 0.085 Uiso 1 1 calc R . .
N2A N 0.7431(11) 0.8045(8) 1.1671(8) 0.063(4) Uiso 1 1 d . . .
N3A N 0.7051(11) 0.8095(8) 1.0976(8) 0.061(4) Uiso 1 1 d . . .
H3A H 0.6519 0.8001 1.0678 0.073 Uiso 1 1 calc R . .
N4A N 0.9723(6) 0.7946(5) 1.3913(4) 0.045(3) Uiso 1 1 d . . .
C25A C 1.0084(5) 0.8170(5) 1.3525(5) 0.048(4) Uiso 1 1 d G . .
H25A H 1.0659 0.8258 1.3696 0.058 Uiso 1 1 calc R . .
C26A C 0.9603(6) 0.8264(5) 1.2887(5) 0.034(4) Uiso 1 1 d G . .
H26A H 0.9850 0.8416 1.2622 0.041 Uiso 1 1 calc R . .
C27A C 0.8762(6) 0.8135(5) 1.2637(5) 0.046(4) Uiso 1 1 d G . .
C28A C 0.8401(5) 0.7912(5) 1.3025(5) 0.050(4) Uiso 1 1 d G . .
H28A H 0.7826 0.7823 1.2854 0.060 Uiso 1 1 calc R . .
C29A C 0.8881(6) 0.7817(5) 1.3663(5) 0.036(4) Uiso 1 1 d G . .
H29A H 0.8635 0.7665 1.3928 0.043 Uiso 1 1 calc R . .
N5A N 0.0131(7) 0.6443(4) 0.3821(5) 0.041(3) Uiso 1 1 d . . .
C43A C 0.0558(7) 0.6314(5) 0.3374(6) 0.074(6) Uiso 1 1 d G . .
H43A H 0.0980 0.6741 0.3503 0.089 Uiso 1 1 calc R . .
C44A C 0.0366(7) 0.5560(6) 0.2739(6) 0.061(5) Uiso 1 1 d G . .
H44A H 0.0658 0.5472 0.2433 0.073 Uiso 1 1 calc R . .
C45A C -0.0252(8) 0.4935(4) 0.2550(5) 0.044(4) Uiso 1 1 d G . .
C46A C -0.0679(7) 0.5064(5) 0.2997(7) 0.091(7) Uiso 1 1 d G . .
H46A H -0.1102 0.4636 0.2868 0.109 Uiso 1 1 calc R . .
C47A C -0.0488(7) 0.5818(6) 0.3633(6) 0.066(5) Uiso 1 1 d G . .
H47A H -0.0780 0.5906 0.3938 0.079 Uiso 1 1 calc R . .
N6A N -0.0311(10) 0.3238(7) 0.0858(7) 0.051(4) Uiso 1 1 d . . .
N7A N 0.0036(10) 0.4016(8) 0.1482(7) 0.053(4) Uiso 1 1 d . . .
H7A H 0.0492 0.4368 0.1631 0.064 Uiso 1 1 calc R . .
N8A N -0.2362(7) 0.0468(4) -0.0894(5) 0.052(4) Uiso 1 1 d . . .
C54A C -0.1677(7) 0.0845(6) -0.0890(6) 0.064(5) Uiso 1 1 d G . .
H54A H -0.1513 0.0558 -0.1283 0.077 Uiso 1 1 calc R . .
C55A C -0.1232(7) 0.1640(6) -0.0311(7) 0.070(6) Uiso 1 1 d G . .
H55A H -0.0763 0.1897 -0.0309 0.084 Uiso 1 1 calc R . .
C56A C -0.1471(7) 0.2060(4) 0.0263(5) 0.045(4) Uiso 1 1 d G . .
C57A C -0.2157(8) 0.1684(6) 0.0260(6) 0.056(5) Uiso 1 1 d G . .
H57A H -0.2320 0.1970 0.0653 0.067 Uiso 1 1 calc R . .
C58A C -0.2602(7) 0.0888(6) -0.0319(7) 0.073(6) Uiso 1 1 d G . .
H58A H -0.3070 0.0631 -0.0321 0.088 Uiso 1 1 calc R . .
C1A C 0.7606(8) 0.8434(7) 0.7252(7) 0.056(5) Uiso 1 1 d D . .
C2A C 0.8112(9) 0.8211(5) 0.6822(6) 0.043(4) Uiso 1 1 d D . .
C3A C 0.8731(8) 0.8851(7) 0.7043(8) 0.085(7) Uiso 1 1 d D . .
H3AA H 0.8854 0.9359 0.7486 0.102 Uiso 1 1 calc R . .
C4A C 0.9169(9) 0.8743(7) 0.6612(8) 0.113(9) Uiso 1 1 d D . .
H4A H 0.9540 0.9185 0.6706 0.136 Uiso 1 1 calc R . .
C5A C 0.9068(8) 0.7994(6) 0.6041(8) 0.125(10) Uiso 1 1 d D . .
C8A C 0.7275(7) 0.6843(6) 0.5916(7) 0.100 Uiso 1 1 d D . .
H8A H 0.6961 0.6914 0.6199 0.120 Uiso 1 1 calc R . .
C7A C 0.7898(7) 0.7485(5) 0.6136(6) 0.079(6) Uiso 1 1 d DG . .
C6A C 0.8358(7) 0.7382(5) 0.5722(6) 0.056(5) Uiso 1 1 d DG . .
C11A C 0.8194(8) 0.6637(6) 0.5088(6) 0.100 Uiso 1 1 d DG . .
H11A H 0.8509 0.6567 0.4805 0.120 Uiso 1 1 calc R . .
C10A C 0.7572(8) 0.5996(5) 0.4868(7) 0.100 Uiso 1 1 d DG . .
H10A H 0.7460 0.5487 0.4434 0.120 Uiso 1 1 calc R . .
C9A C 0.7112(8) 0.6099(5) 0.5282(8) 0.100 Uiso 1 1 d G . .
H9A H 0.6687 0.5660 0.5131 0.120 Uiso 1 1 calc R . .
C12A C 0.9569(10) 0.7996(7) 0.5589(9) 0.150(12) Uiso 1 1 d D . .
C19A C 0.7676(11) 0.8316(8) 1.0864(8) 0.033(4) Uiso 1 1 d . . .
C20A C 0.8437(11) 0.8354(7) 1.1427(7) 0.035(4) Uiso 1 1 d . . .
H20A H 0.8971 0.8467 1.1465 0.042 Uiso 1 1 calc R . .
C21A C 0.8193(12) 0.8178(9) 1.1911(9) 0.047(4) Uiso 1 1 d . . .
C30A C 0.5486(9) 0.9119(10) 0.7471(7) 0.064(5) Uiso 1 1 d D . .
C31A C 0.4620(6) 0.8966(7) 0.6855(6) 0.059(5) Uiso 1 1 d D . .
C32A C 0.4042(8) 0.8540(7) 0.6932(6) 0.072(6) Uiso 1 1 d G . .
H32A H 0.4228 0.8403 0.7337 0.086 Uiso 1 1 calc R . .
C33A C 0.3193(7) 0.8313(7) 0.6415(7) 0.098(8) Uiso 1 1 d G . .
H33A H 0.2798 0.8021 0.6468 0.118 Uiso 1 1 calc R . .
C34A C 0.2922(6) 0.8512(6) 0.5822(6) 0.032(4) Uiso 1 1 d G . .
C35A C 0.3500(8) 0.8939(6) 0.5745(6) 0.058(5) Uiso 1 1 d G . .
C36A C 0.4349(7) 0.9166(7) 0.6261(7) 0.072(6) Uiso 1 1 d G . .
C37A C 0.4902(18) 0.9671(12) 0.6254(13) 0.088(7) Uiso 1 1 d . . .
H37A H 0.5462 0.9907 0.6695 0.106 Uiso 1 1 calc R . .
C38A C 0.4727(19) 0.9863(13) 0.5681(14) 0.101(8) Uiso 1 1 d . . .
H38A H 0.5160 1.0124 0.5643 0.121 Uiso 1 1 calc R . .
C39A C 0.3916(19) 0.9674(13) 0.5157(14) 0.099(8) Uiso 1 1 d . . .
H39A H 0.3767 0.9851 0.4785 0.119 Uiso 1 1 calc R . .
C40A C 0.3295(15) 0.9213(10) 0.5172(11) 0.068(6) Uiso 1 1 d . . .
H40A H 0.2725 0.9076 0.4798 0.082 Uiso 1 1 calc R . .
C41A C 0.2034(8) 0.8251(10) 0.5237(7) 0.075(6) Uiso 1 1 d D . .
C48A C -0.0481(13) 0.4129(9) 0.1826(9) 0.051(4) Uiso 1 1 d . . .
C51A C -0.0944(12) 0.2904(9) 0.0873(9) 0.047(4) Uiso 1 1 d . . .
C52A C -0.1113(12) 0.3420(9) 0.1520(9) 0.048(4) Uiso 1 1 d . . .
H52A H -0.1510 0.3319 0.1683 0.058 Uiso 1 1 calc R . .
O4A O 0.9999(11) 0.8606(7) 0.5675(8) 0.120 Uiso 1 1 d D A 1

loop_
_atom_site_aniso_label
_atom_site_aniso_U_11
_atom_site_aniso_U_22
_atom_site_aniso_U_33
_atom_site_aniso_U_23
_atom_site_aniso_U_13
_atom_site_aniso_U_12
Zn1 0.0323(14) 0.0381(10) 0.0310(10) 0.0163(8) 0.0120(9) 0.0086(9)
Zn2 0.0344(14) 0.0388(10) 0.0282(9) 0.0152(8) 0.0120(8) 0.0079(9)
Zn1A 0.0390(15) 0.0481(11) 0.0331(10) 0.0201(9) 0.0142(9) 0.0140(10)
Zn2A 0.0446(16) 0.0487(11) 0.0373(10) 0.0202(9) 0.0211(10) 0.0173(10)

loop_
_atom_type_symbol
_atom_type_description
_atom_type_scat_dispersion_real
_atom_type_scat_dispersion_imag
_atom_type_scat_source
C C 0.0033 0.0016 'International Tables Vol C Tables 4.2.6.8 and 6.1.1.4'
H H 0.0000 0.0000 'International Tables Vol C Tables 4.2.6.8 and 6.1.1.4'
N N 0.0061 0.0033 'International Tables Vol C Tables 4.2.6.8 and 6.1.1.4'
O O 0.0106 0.0060 'International Tables Vol C Tables 4.2.6.8 and 6.1.1.4'
Zn Zn 0.2839 1.4301 'International Tables Vol C Tables 4.2.6.8 and 6.1.1.4'

loop_
_geom_angle_atom_site_label_1
_geom_angle_atom_site_label_2
_geom_angle_atom_site_label_3
_geom_angle
_geom_angle_site_symmetry_1
_geom_angle_site_symmetry_3
O1 Zn1 O8 106.3(6) . 1_556
O1 Zn1 N1 119.2(6) . .
O1 Zn1 N8 118.8(6) . 1_545
O8 Zn1 N1 98.9(4) 1_556 .
O8 Zn1 N8 111.1(5) 1_556 1_545
N8 Zn1 N1 100.9(3) 1_545 .
O3 Zn2 O6 105.7(6) 1_454 .
O3 Zn2 N4 130.0(6) 1_454 .
O3 Zn2 N5 90.9(5) 1_454 .
O3 Zn2 C30 126.0(6) 1_454 .
O6 Zn2 N4 104.3(5) . .
O6 Zn2 N5 133.1(4) . .
O6 Zn2 C30 28.4(2) . .
N4 Zn2 C30 98.2(5) . .
N5 Zn2 N4 96.8(3) . .
N5 Zn2 C30 108.0(4) . .
C1 O1 Zn1 119.7(10) . .
C12 O3 Zn2 117.5(10) . 1_656
C30 O6 Zn2 103.2(7) . .
C41 O8 Zn1 111.5(8) . 1_554
C14 N1 Zn1 119.7(6) . .
C14 N1 C18 120.0 . .
C18 N1 Zn1 120.1(6) . .
N1 C14 H14 120.0 . .
C15 C14 N1 120.0 . .
C15 C14 H14 120.0 . .
C14 C15 H15 120.0 . .
C14 C15 C16 120.0 . .
C16 C15 H15 120.0 . .
C15 C16 C19 120.1(10) . .
C17 C16 C15 120.0 . .
C17 C16 C19 119.9(10) . .
C16 C17 H17 120.0 . .
C18 C17 C16 120.0 . .
C18 C17 H17 120.0 . .
N1 C18 H18 120.0 . .
C17 C18 N1 120.0 . .
C17 C18 H18 120.0 . .
N3 N2 H2 123.8 . .
N3 N2 C19 112.5(13) . .
C19 N2 H2 123.8 . .
C21 N3 N2 102.5(13) . .
C25 N4 Zn2 118.1(5) . .
C25 N4 C29 120.0 . .
C29 N4 Zn2 121.8(5) . .
N4 C25 H25 120.0 . .
N4 C25 C26 120.0 . .
C26 C25 H25 120.0 . .
C25 C26 H26 120.0 . .
C27 C26 C25 120.0 . .
C27 C26 H26 120.0 . .
C26 C27 C21 118.9(9) . .
C28 C27 C26 120.0 . .
C28 C27 C21 121.0(9) . .
C27 C28 H28 120.0 . .
C27 C28 C29 120.0 . .
C29 C28 H28 120.0 . .
N4 C29 H29 120.0 . .
C28 C29 N4 120.0 . .
C28 C29 H29 120.0 . .
C43 N5 Zn2 125.9(5) . .
C43 N5 C47 120.0 . .
C47 N5 Zn2 113.4(5) . .
N5 C43 H43 120.0 . .
N5 C43 C44 120.0 . .
C44 C43 H43 120.0 . .
C43 C44 H44 120.0 . .
C45 C44 C43 120.0 . .
C45 C44 H44 120.0 . .
C44 C45 C48 121.3(10) . .
C46 C45 C44 120.0 . .
C46 C45 C48 118.7(10) . .
C45 C46 H46 120.0 . .
C45 C46 C47 120.0 . .
C47 C46 H46 120.0 . .
N5 C47 H47 120.0 . .
C46 C47 N5 120.0 . .
C46 C47 H47 120.0 . .
N7 N6 H6 123.9 . .
N7 N6 C48 112.2(15) . .
C48 N6 H6 123.9 . .
C50 N7 N6 105.6(14) . .
C54 N8 Zn1 120.3(5) . 1_565
C54 N8 C58 120.0 . .
C58 N8 Zn1 119.6(5) . 1_565
N8 C54 H54 120.0 . .
C55 C54 N8 120.0 . .
C55 C54 H54 120.0 . .
C54 C55 H55 120.0 . .
C54 C55 C56 120.0 . .
C56 C55 H55 120.0 . .
C55 C56 C50 122.4(9) . .
C57 C56 C55 120.0 . .
C57 C56 C50 117.5(9) . .
C56 C57 H57 120.0 . .
C56 C57 C58 120.0 . .
C58 C57 H57 120.0 . .
N8 C58 H58 120.0 . .
C57 C58 N8 120.0 . .
C57 C58 H58 120.0 . .
O1 C1 O2 121.7(7) . .
O1 C1 C2 127.8(13) . .
O2 C1 C2 110.4(13) . .
C3 C2 C1 120.3(8) . .
C11 C2 C1 121.7(9) . .
C11 C2 C3 117.9(17) . .
C2 C3 H3 118.0 . .
C4 C3 C2 124.1(18) . .
C4 C3 H3 118.0 . .
C3 C4 H4 122.0 . .
C3 C4 C5 116.0(17) . .
C5 C4 H4 122.0 . .
C4 C5 C6 121.7(14) . .
C4 C5 C12 107.4(12) . .
C6 C5 C12 130.6(13) . .
C7 C6 C5 120.0(11) . .
C7 C6 C11 120.0 . .
C11 C6 C5 120.0(10) . .
C6 C7 H7 120.0 . .
C6 C7 C8 120.0 . .
C8 C7 H7 120.0 . .
C7 C8 H8 120.0 . .
C9 C8 C7 120.0 . .
C9 C8 H8 120.0 . .
C8 C9 H9 120.0 . .
C10 C9 C8 120.0 . .
C10 C9 H9 120.0 . .
C9 C10 H10 120.0 . .
C11 C10 C9 120.0 . .
C11 C10 H10 120.0 . .
C2 C11 C6 119.6(12) . .
C2 C11 C10 119.9(12) . .
C10 C11 C6 120.0 . .
O3 C12 O4 120.5(7) . .
O3 C12 C5 118.5(15) . .
O4 C12 C5 121.0(15) . .
N2 C19 C16 123.1(13) . .
N2 C19 C20 105.4(12) . .
C20 C19 C16 131.4(16) . .
C19 C20 H20 128.5 . .
C21 C20 C19 103.0(16) . .
C21 C20 H20 128.5 . .
N3 C21 C27 118.5(13) . .
N3 C21 C20 116.6(13) . .
C20 C21 C27 124.9(15) . .
O5 C30 Zn2 73.9(6) . .
O5 C30 C31 124.1(11) . .
O6 C30 Zn2 48.4(6) . .
O6 C30 O5 122.3(7) . .
O6 C30 C31 113.4(11) . .
C31 C30 Zn2 161.0(9) . .
C32 C31 C30 117.9(8) . .
C32 C31 C40 120.0 . .
C40 C31 C30 121.9(8) . .
C31 C32 H32 120.0 . .
C33 C32 C31 120.0 . .
C33 C32 H32 120.0 . .
C32 C33 H33 120.0 . .
C32 C33 C34 120.0 . .
C34 C33 H33 120.0 . .
C33 C34 C41 117.5(7) . .
C35 C34 C33 120.0 . .
C35 C34 C41 119.6(7) . .
C34 C35 C40 120.0 . .
C36 C35 C34 117.0(11) . .
C36 C35 C40 122.9(11) . .
C31 C40 C39 128.2(13) . .
C35 C40 C31 120.0 . .
C35 C40 C39 111.8(13) . .
C35 C36 H36 118.2 . .
C37 C36 C35 124(2) . .
C37 C36 H36 118.2 . .
C36 C37 H37 123.9 . .
C36 C37 C38 112(3) . .
C38 C37 H37 123.9 . .
C37 C38 H38 118.0 . .
C39 C38 C37 124(3) . .
C39 C38 H38 118.0 . .
C40 C39 H39 117.9 . .
C38 C39 C40 124(3) . .
C38 C39 H39 117.9 . .
O7 C41 C34 127.1(10) . .
O8 C41 O7 121.8(7) . .
O8 C41 C34 105.0(11) . .
N6 C48 C45 124.6(15) . .
C49 C48 C45 132.1(18) . .
C49 C48 N6 103.3(14) . .
C48 C49 H49 125.6 . .
C48 C49 C50 108.9(17) . .
C50 C49 H49 125.6 . .
N7 C50 C56 120.8(13) . .
N7 C50 C49 109.7(13) . .
C49 C50 C56 129.5(15) . .
O2A Zn1A O5A 109.1(5) . .
O2A Zn1A N1A 101.6(5) . .
O2A Zn1A N8A 98.4(4) . 1_666
O5A Zn1A N1A 135.7(6) . .
O5A Zn1A N8A 104.2(5) . 1_666
N8A Zn1A N1A 102.1(4) 1_666 .
O8A Zn2A O3A 118.1(5) . 1_455
O8A Zn2A N4A 127.3(5) . 1_454
O8A Zn2A N5A 105.2(5) . .
N4A Zn2A O3A 102.7(5) 1_454 1_455
N4A Zn2A N5A 100.9(3) 1_454 .
N5A Zn2A O3A 97.2(5) . 1_455
C1A O2A Zn1A 110.1(6) . .
C12A O3A Zn2A 101.3(7) . 1_655
C30A O5A Zn1A 103.7(8) . .
C41A O8A Zn2A 111.4(7) . .
C14A N1A Zn1A 119.4(7) . .
C14A N1A C18A 120.0 . .
C18A N1A Zn1A 119.9(7) . .
N1A C14A H14A 120.0 . .
C15A C14A N1A 120.0 . .
C15A C14A H14A 120.0 . .
C14A C15A H15A 120.0 . .
C14A C15A C16A 120.0 . .
C16A C15A H15A 120.0 . .
C15A C16A C17A 120.0 . .
C15A C16A C19A 120.3(11) . .
C17A C16A C19A 119.2(11) . .
C16A C17A H17A 120.0 . .
C16A C17A C18A 120.0 . .
C18A C17A H17A 120.0 . .
N1A C18A H18A 120.0 . .
C17A C18A N1A 120.0 . .
C17A C18A H18A 120.0 . .
C21A N2A N3A 110.8(18) . .
N2A N3A H3A 128.0 . .
C19A N3A N2A 103.9(16) . .
C19A N3A H3A 128.0 . .
C25A N4A Zn2A 120.3(5) . 1_656
C25A N4A C29A 120.0 . .
C29A N4A Zn2A 118.5(5) . 1_656
N4A C25A H25A 120.0 . .
N4A C25A C26A 120.0 . .
C26A C25A H25A 120.0 . .
C25A C26A H26A 120.0 . .
C25A C26A C27A 120.0 . .
C27A C26A H26A 120.0 . .
C26A C27A C21A 122.5(10) . .
C28A C27A C26A 120.0 . .
C28A C27A C21A 117.4(10) . .
C27A C28A H28A 120.0 . .
C27A C28A C29A 120.0 . .
C29A C28A H28A 120.0 . .
N4A C29A H29A 120.0 . .
C28A C29A N4A 120.0 . .
C28A C29A H29A 120.0 . .
C43A N5A Zn2A 118.7(6) . .
C43A N5A C47A 120.0 . .
C47A N5A Zn2A 121.0(6) . .
N5A C43A H43A 120.0 . .
C44A C43A N5A 120.0 . .
C44A C43A H43A 120.0 . .
C43A C44A H44A 120.0 . .
C45A C44A C43A 120.0 . .
C45A C44A H44A 120.0 . .
C44A C45A C46A 120.0 . .
C44A C45A C48A 118.9(11) . .
C46A C45A C48A 121.0(11) . .
C45A C46A H46A 120.0 . .
C47A C46A C45A 120.0 . .
C47A C46A H46A 120.0 . .
N5A C47A H47A 120.0 . .
C46A C47A N5A 120.0 . .
C46A C47A H47A 120.0 . .
C51A N6A N7A 108.7(15) . .
N6A N7A H7A 127.3 . .
N6A N7A C48A 105.4(15) . .
C48A N7A H7A 127.3 . .
C54A N8A Zn1A 116.4(6) . 1_444
C54A N8A C58A 120.0 . .
C58A N8A Zn1A 123.6(6) . 1_444
N8A C54A H54A 120.0 . .
C55A C54A N8A 120.0 . .
C55A C54A H54A 120.0 . .
C54A C55A H55A 120.0 . .
C56A C55A C54A 120.0 . .
C56A C55A H55A 120.0 . .
C55A C56A C57A 120.0 . .
C55A C56A C51A 116.2(11) . .
C57A C56A C51A 123.8(11) . .
C56A C57A H57A 120.0 . .
C58A C57A C56A 120.0 . .
C58A C57A H57A 120.0 . .
N8A C58A H58A 120.0 . .
C57A C58A N8A 120.0 . .
C57A C58A H58A 120.0 . .
O1A C1A O2A 120.5(7) . .
O1A C1A C2A 119.7(10) . .
O2A C1A C2A 119.5(10) . .
C3A C2A C1A 112.9(8) . .
C3A C2A C7A 119.7(9) . .
C7A C2A C1A 125.8(9) . .
C2A C3A H3AA 120.4 . .
C4A C3A C2A 119.2(9) . .
C4A C3A H3AA 120.4 . .
C3A C4A H4A 119.8 . .
C3A C4A C5A 120.3(8) . .
C5A C4A H4A 119.8 . .
C4A C5A C12A 112.5(8) . .
C6A C5A C4A 118.2(7) . .
C6A C5A C12A 124.5(8) . .
C7A C8A H8A 120.0 . .
C7A C8A C9A 120.0 . .
C9A C8A H8A 120.0 . .
C2A C7A C8A 119.5(5) . .
C2A C7A C6A 120.2(5) . .
C6A C7A C8A 120.0 . .
C5A C6A C7A 119.3(4) . .
C5A C6A C11A 119.7(4) . .
C7A C6A C11A 120.0 . .
C6A C11A H11A 120.0 . .
C10A C11A C6A 120.0 . .
C10A C11A H11A 120.0 . .
C11A C10A H10A 120.0 . .
C11A C10A C9A 120.0 . .
C9A C10A H10A 120.0 . .
C8A C9A H9A 120.0 . .
C10A C9A C8A 120.0 . .
C10A C9A H9A 120.0 . .
O3A C12A C5A 113.5(9) . .
O3A C12A O4A 120.7(7) . .
O4A C12A C5A 125.7(9) . .
N3A C19A C16A 118.8(14) . .
N3A C19A C20A 112.0(13) . .
C20A C19A C16A 128.9(16) . .
C19A C20A H20A 129.5 . .
C21A C20A C19A 100.9(16) . .
C21A C20A H20A 129.5 . .
N2A C21A C27A 122.7(17) . .
N2A C21A C20A 112.1(15) . .
C20A C21A C27A 125.2(17) . .
O5A C30A O6A 121.2(7) . .
O5A C30A C31A 119.2(5) . .
O6A C30A C31A 118.7(5) . .
C32A C31A C30A 109.1(8) . .
C32A C31A C36A 120.0 . .
C36A C31A C30A 130.9(8) . .
C31A C32A H32A 120.0 . .
C31A C32A C33A 120.0 . .
C33A C32A H32A 120.0 . .
C32A C33A H33A 120.0 . .
C32A C33A C34A 120.0 . .
C34A C33A H33A 120.0 . .
C33A C34A C41A 121.8(10) . .
C35A C34A C33A 120.0 . .
C35A C34A C41A 118.2(9) . .
C34A C35A C36A 120.0 . .
C34A C35A C40A 125.2(12) . .
C36A C35A C40A 114.7(12) . .
C35A C36A C31A 120.0 . .
C37A C36A C31A 120.3(13) . .
C37A C36A C35A 119.1(14) . .
C36A C37A H37A 117.1 . .
C38A C37A C36A 126(2) . .
C38A C37A H37A 117.1 . .
C37A C38A H38A 121.0 . .
C37A C38A C39A 118(3) . .
C39A C38A H38A 121.0 . .
C38A C39A H39A 120.4 . .
C38A C39A C40A 119(2) . .
C40A C39A H39A 120.4 . .
C35A C40A H40A 119.1 . .
C39A C40A C35A 122(2) . .
C39A C40A H40A 119.1 . .
O7A C41A C34A 128.9(12) . .
O8A C41A O7A 120.2(7) . .
O8A C41A C34A 109.3(11) . .
N7A C48A C45A 118.2(16) . .
N7A C48A C52A 113.9(14) . .
C52A C48A C45A 127.3(17) . .
N6A C51A C56A 122.3(16) . .
N6A C51A C52A 115.2(14) . .
C52A C51A C56A 122.5(17) . .
C48A C52A C51A 96.4(17) . .
C48A C52A H52A 131.8 . .
C51A C52A H52A 131.8 . .

loop_
_geom_bond_atom_site_label_1
_geom_bond_atom_site_label_2
_geom_bond_distance
_geom_bond_site_symmetry_2
Zn1 O1 1.842(18) .
Zn1 O8 2.019(15) 1_556
Zn1 N1 2.050(6) .
Zn1 N8 2.030(6) 1_545
Zn2 O3 1.93(2) 1_454
Zn2 O6 1.995(14) .
Zn2 N4 2.077(6) .
Zn2 N5 2.074(6) .
Zn2 C30 2.598(13) .
O1 C1 1.265(5) .
O2 C1 1.278(5) .
O3 Zn2 1.93(2) 1_656
O3 C12 1.277(5) .
O4 C12 1.278(5) .
O5 C30 1.271(5) .
O6 C30 1.270(5) .
O7 C41 1.276(5) .
O8 Zn1 2.019(15) 1_554
O8 C41 1.264(5) .
N1 C14 1.3900 .
N1 C18 1.3900 .
C14 H14 0.9500 .
C14 C15 1.3900 .
C15 H15 0.9500 .
C15 C16 1.3900 .
C16 C17 1.3900 .
C16 C19 1.454(15) .
C17 H17 0.9500 .
C17 C18 1.3900 .
C18 H18 0.9500 .
N2 H2 0.8800 .
N2 N3 1.362(14) .
N2 C19 1.40(2) .
N3 C21 1.33(2) .
N4 C25 1.3900 .
N4 C29 1.3900 .
C25 H25 0.9500 .
C25 C26 1.3900 .
C26 H26 0.9500 .
C26 C27 1.3900 .
C27 C28 1.3900 .
C27 C21 1.520(15) .
C28 H28 0.9500 .
C28 C29 1.3900 .
C29 H29 0.9500 .
N5 C43 1.3900 .
N5 C47 1.3900 .
C43 H43 0.9500 .
C43 C44 1.3900 .
C44 H44 0.9500 .
C44 C45 1.3900 .
C45 C46 1.3900 .
C45 C48 1.441(16) .
C46 H46 0.9500 .
C46 C47 1.3900 .
C47 H47 0.9500 .
N6 H6 0.8800 .
N6 N7 1.327(16) .
N6 C48 1.42(2) .
N7 C50 1.29(2) .
N8 Zn1 2.030(6) 1_565
N8 C54 1.3900 .
N8 C58 1.3900 .
C54 H54 0.9500 .
C54 C55 1.3900 .
C55 H55 0.9500 .
C55 C56 1.3900 .
C56 C57 1.3900 .
C56 C50 1.506(15) .
C57 H57 0.9500 .
C57 C58 1.3900 .
C58 H58 0.9500 .
C1 C2 1.50(2) .
C2 C3 1.393(5) .
C2 C11 1.390(5) .
C3 H3 0.9500 .
C3 C4 1.388(5) .
C4 H4 0.9500 .
C4 C5 1.391(5) .
C5 C6 1.393(5) .
C5 C12 1.48(2) .
C6 C7 1.3900 .
C6 C11 1.3900 .
C7 H7 0.9500 .
C7 C8 1.3900 .
C8 H8 0.9500 .
C8 C9 1.3900 .
C9 H9 0.9500 .
C9 C10 1.3900 .
C10 H10 0.9500 .
C10 C11 1.3900 .
C19 C20 1.42(2) .
C20 H20 0.9500 .
C20 C21 1.38(2) .
C30 C31 1.529(15) .
C31 C32 1.3900 .
C31 C40 1.3900 .
C32 H32 0.9500 .
C32 C33 1.3900 .
C33 H33 0.9500 .
C33 C34 1.3900 .
C34 C35 1.3900 .
C34 C41 1.535(5) .
C35 C40 1.3900 .
C35 C36 1.37(3) .
C40 C39 1.44(2) .
C36 H36 0.9500 .
C36 C37 1.32(3) .
C37 H37 0.9500 .
C37 C38 1.50(4) .
C38 H38 0.9500 .
C38 C39 1.19(4) .
C39 H39 0.9500 .
C48 C49 1.29(2) .
C49 H49 0.9500 .
C49 C50 1.43(2) .
Zn1A O2A 1.960(14) .
Zn1A O5A 1.988(12) .
Zn1A N1A 2.098(8) .
Zn1A N8A 2.047(7) 1_666
Zn2A O3A 2.143(15) 1_455
Zn2A O8A 2.043(15) .
Zn2A N4A 2.063(6) 1_454
Zn2A N5A 2.076(7) .
O1A C1A 1.278(5) .
O2A C1A 1.279(5) .
O3A Zn2A 2.143(15) 1_655
O3A C12A 1.264(5) .
O5A C30A 1.272(5) .
O6A C30A 1.274(5) .
O7A C41A 1.282(5) .
O8A C41A 1.277(5) .
N1A C14A 1.3900 .
N1A C18A 1.3900 .
C14A H14A 0.9500 .
C14A C15A 1.3900 .
C15A H15A 0.9500 .
C15A C16A 1.3900 .
C16A C17A 1.3900 .
C16A C19A 1.456(15) .
C17A H17A 0.9500 .
C17A C18A 1.3900 .
C18A H18A 0.9500 .
N2A N3A 1.391(17) .
N2A C21A 1.25(2) .
N3A H3A 0.8800 .
N3A C19A 1.32(2) .
N4A Zn2A 2.063(6) 1_656
N4A C25A 1.3900 .
N4A C29A 1.3900 .
C25A H25A 0.9500 .
C25A C26A 1.3900 .
C26A H26A 0.9500 .
C26A C27A 1.3900 .
C27A C28A 1.3900 .
C27A C21A 1.517(17) .
C28A H28A 0.9500 .
C28A C29A 1.3900 .
C29A H29A 0.9500 .
N5A C43A 1.3900 .
N5A C47A 1.3900 .
C43A H43A 0.9500 .
C43A C44A 1.3900 .
C44A H44A 0.9500 .
C44A C45A 1.3900 .
C45A C46A 1.3900 .
C45A C48A 1.508(16) .
C46A H46A 0.9500 .
C46A C47A 1.3900 .
C47A H47A 0.9500 .
N6A N7A 1.375(17) .
N6A C51A 1.29(2) .
N7A H7A 0.8800 .
N7A C48A 1.38(2) .
N8A Zn1A 2.047(7) 1_444
N8A C54A 1.3900 .
N8A C58A 1.3900 .
C54A H54A 0.9500 .
C54A C55A 1.3900 .
C55A H55A 0.9500 .
C55A C56A 1.3900 .
C56A C57A 1.3900 .
C56A C51A 1.490(17) .
C57A H57A 0.9500 .
C57A C58A 1.3900 .
C58A H58A 0.9500 .
C1A C2A 1.501(17) .
C2A C3A 1.384(5) .
C2A C7A 1.385(5) .
C3A H3AA 0.9500 .
C3A C4A 1.383(5) .
C4A H4A 0.9500 .
C4A C5A 1.387(5) .
C5A C6A 1.384(5) .
C5A C12A 1.542(5) .
C8A H8A 0.9500 .
C8A C7A 1.3900 .
C8A C9A 1.3900 .
C7A C6A 1.3900 .
C6A C11A 1.3900 .
C11A H11A 0.9500 .
C11A C10A 1.3900 .
C10A H10A 0.9500 .
C10A C9A 1.3900 .
C9A H9A 0.9500 .
C12A O4A 1.285(5) .
C19A C20A 1.41(2) .
C20A H20A 0.9500 .
C20A C21A 1.39(2) .
C30A C31A 1.504(16) .
C31A C32A 1.3900 .
C31A C36A 1.3900 .
C32A H32A 0.9500 .
C32A C33A 1.3900 .
C33A H33A 0.9500 .
C33A C34A 1.3900 .
C34A C35A 1.3900 .
C34A C41A 1.465(15) .
C35A C36A 1.3900 .
C35A C40A 1.463(19) .
C36A C37A 1.36(3) .
C37A H37A 0.9500 .
C37A C38A 1.34(3) .
C38A H38A 0.9500 .
C38A C39A 1.35(3) .
C39A H39A 0.9500 .
C39A C40A 1.40(3) .
C40A H40A 0.9500 .
C48A C52A 1.43(2) .
C51A C52A 1.46(2) .
C52A H52A 0.9500 .

loop_
_geom_torsion_atom_site_label_1
_geom_torsion_atom_site_label_2
_geom_torsion_atom_site_label_3
_geom_torsion_atom_site_label_4
_geom_torsion
_geom_torsion_site_symmetry_1
Zn1 O1 C1 O2 7.1(15) .
Zn1 O1 C1 C2 -177.7(10) .
Zn1 O8 C41 O7 -27(2) 1_554
Zn1 O8 C41 C34 178.6(8) 1_554
Zn1 N1 C14 C15 174.7(5) .
Zn1 N1 C18 C17 -174.7(5) .
Zn1 N8 C54 C55 -175.9(6) 1_565
Zn1 N8 C58 C57 176.0(6) 1_565
Zn2 O3 C12 O4 5(3) 1_656
Zn2 O3 C12 C5 -175.1(12) 1_656
Zn2 O6 C30 O5 -2(2) .
Zn2 O6 C30 C31 173.1(10) .
Zn2 N4 C25 C26 176.5(6) .
Zn2 N4 C29 C28 -176.4(6) .
Zn2 N5 C43 C44 -170.3(6) .
Zn2 N5 C47 C46 171.4(5) .
Zn2 C30 C31 C32 9(4) .
Zn2 C30 C31 C40 -165(3) .
O1 C1 C2 C3 -132.0(16) .
O1 C1 C2 C11 46(2) .
O2 C1 C2 C3 44(2) .
O2 C1 C2 C11 -138.3(16) .
O5 C30 C31 C32 168.8(13) .
O5 C30 C31 C40 -6(2) .
O6 C30 C31 C32 -6.6(18) .
O6 C30 C31 C40 178.8(12) .
O8 Zn1 O1 C1 -178.0(10) 1_556
N1 Zn1 O1 C1 -67.7(12) .
N1 C14 C15 C16 0.0 .
C14 N1 C18 C17 0.0 .
C14 C15 C16 C17 0.0 .
C14 C15 C16 C19 -178.5(9) .
C15 C16 C17 C18 0.0 .
C15 C16 C19 N2 -8.6(16) .
C15 C16 C19 C20 176.3(12) .
C16 C17 C18 N1 0.0 .
C16 C19 C20 C21 176.4(13) .
C17 C16 C19 N2 173.0(10) .
C17 C16 C19 C20 -2.2(18) .
C18 N1 C14 C15 0.0 .
N2 N3 C21 C27 176.1(10) .
N2 N3 C21 C20 -3.3(16) .
N2 C19 C20 C21 0.6(15) .
N3 N2 C19 C16 -178.9(10) .
N3 N2 C19 C20 -2.7(15) .
N4 C25 C26 C27 0.0 .
C25 N4 C29 C28 0.0 .
C25 C26 C27 C28 0.0 .
C25 C26 C27 C21 -177.5(10) .
C26 C27 C28 C29 0.0 .
C26 C27 C21 N3 -12.4(16) .
C26 C27 C21 C20 166.9(11) .
C27 C28 C29 N4 0.0 .
C28 C27 C21 N3 170.1(10) .
C28 C27 C21 C20 -10.6(17) .
C29 N4 C25 C26 0.0 .
N5 C43 C44 C45 0.0 .
C43 N5 C47 C46 0.0 .
C43 C44 C45 C46 0.0 .
C43 C44 C45 C48 178.7(10) .
C44 C45 C46 C47 0.0 .
C44 C45 C48 N6 173.9(11) .
C44 C45 C48 C49 -7(2) .
C45 C46 C47 N5 0.0 .
C45 C48 C49 C50 179.9(14) .
C46 C45 C48 N6 -7.4(18) .
C46 C45 C48 C49 172.2(15) .
C47 N5 C43 C44 0.0 .
N6 N7 C50 C56 175.6(11) .
N6 N7 C50 C49 -5.2(17) .
N6 C48 C49 C50 -0.5(17) .
N7 N6 C48 C45 176.8(12) .
N7 N6 C48 C49 -2.8(17) .
N8 Zn1 O1 C1 55.9(12) 1_545
N8 C54 C55 C56 0.0 .
C54 N8 C58 C57 0.0 .
C54 C55 C56 C57 0.0 .
C54 C55 C56 C50 -175.5(9) .
C55 C56 C57 C58 0.0 .
C55 C56 C50 N7 172.4(12) .
C55 C56 C50 C49 -6.6(18) .
C56 C57 C58 N8 0.0 .
C57 C56 C50 N7 -3.2(17) .
C57 C56 C50 C49 177.8(11) .
C58 N8 C54 C55 0.0 .
C1 C2 C3 C4 -177.7(16) .
C1 C2 C11 C6 174.0(12) .
C1 C2 C11 C10 2(2) .
C2 C3 C4 C5 -2(3) .
C3 C2 C11 C6 -8(2) .
C3 C2 C11 C10 -179.6(13) .
C3 C4 C5 C6 4(2) .
C3 C4 C5 C12 179.1(16) .
C4 C5 C6 C7 173.5(13) .
C4 C5 C6 C11 -8(2) .
C4 C5 C12 O3 44(3) .
C4 C5 C12 O4 -136(2) .
C5 C6 C7 C8 178.3(13) .
C5 C6 C11 C2 10.0(15) .
C5 C6 C11 C10 -178.3(13) .
C6 C5 C12 O3 -141.7(19) .
C6 C5 C12 O4 38(3) .
C6 C7 C8 C9 0.0 .
C7 C6 C11 C2 -171.8(13) .
C7 C6 C11 C10 0.0 .
C7 C8 C9 C10 0.0 .
C8 C9 C10 C11 0.0 .
C9 C10 C11 C2 171.8(13) .
C9 C10 C11 C6 0.0 .
C11 C2 C3 C4 4(3) .
C11 C6 C7 C8 0.0 .
C12 C5 C6 C7 0(2) .
C12 C5 C6 C11 178.2(16) .
C19 C16 C17 C18 178.5(9) .
C19 N2 N3 C21 3.6(14) .
C19 C20 C21 N3 1.7(17) .
C19 C20 C21 C27 -177.6(11) .
C21 C27 C28 C29 177.4(10) .
C30 C31 C32 C33 -174.7(11) .
C30 C31 C40 C35 174.5(12) .
C30 C31 C40 C39 -6.1(17) .
C31 C32 C33 C34 0.0 .
C31 C40 C39 C38 -174(2) .
C32 C31 C40 C35 0.0 .
C32 C31 C40 C39 179.4(14) .
C32 C33 C34 C35 0.0 .
C32 C33 C34 C41 160.5(10) .
C33 C34 C35 C40 0.0 .
C33 C34 C35 C36 177.7(14) .
C33 C34 C41 O7 -38(2) .
C33 C34 C41 O8 114.3(12) .
C34 C35 C40 C31 0.0 .
C34 C35 C40 C39 -179.5(12) .
C34 C35 C36 C37 179.9(16) .
C35 C34 C41 O7 122.6(16) .
C35 C34 C41 O8 -85.1(15) .
C35 C40 C39 C38 5(3) .
C35 C36 C37 C38 -5(3) .
C40 C31 C32 C33 0.0 .
C40 C35 C36 C37 -2(3) .
C36 C35 C40 C31 -177.6(15) .
C36 C35 C40 C39 2.9(15) .
C36 C37 C38 C39 13(4) .
C37 C38 C39 C40 -14(5) .
C41 C34 C35 C40 -160.1(10) .
C41 C34 C35 C36 17.6(14) .
C48 C45 C46 C47 -178.7(10) .
C48 N6 N7 C50 5.1(17) .
C48 C49 C50 N7 3.7(18) .
C48 C49 C50 C56 -177.2(13) .
C50 C56 C57 C58 175.8(9) .
Zn1A O2A C1A O1A -3.1(19) .
Zn1A O2A C1A C2A 171.3(11) .
Zn1A O5A C30A O6A 17(2) .
Zn1A O5A C30A C31A -174.6(11) .
Zn1A N1A C14A C15A 170.2(6) .
Zn1A N1A C18A C17A -170.1(6) .
Zn1A N8A C54A C55A -178.9(6) 1_444
Zn1A N8A C58A C57A 178.8(7) 1_444
Zn2A O3A C12A C5A -174.9(10) 1_655
Zn2A O3A C12A O4A 8.4(17) 1_655
Zn2A O8A C41A O7A -8(2) .
Zn2A O8A C41A C34A -175.0(9) .
Zn2A N4A C25A C26A 167.5(6) 1_656
Zn2A N4A C29A C28A -167.7(5) 1_656
Zn2A N5A C43A C44A -174.0(6) .
Zn2A N5A C47A C46A 173.9(6) .
O1A C1A C2A C3A 154.0(14) .
O1A C1A C2A C7A -11(2) .
O2A C1A C2A C3A -20.4(19) .
O2A C1A C2A C7A 174.3(12) .
O5A C30A C31A C32A 153.6(14) .
O5A C30A C31A C36A -25(2) .
O6A C30A C31A C32A -38(2) .
O6A C30A C31A C36A 143.7(15) .
N1A C14A C15A C16A 0.0 .
C14A N1A C18A C17A 0.0 .
C14A C15A C16A C17A 0.0 .
C14A C15A C16A C19A -171.7(10) .
C15A C16A C17A C18A 0.0 .
C15A C16A C19A N3A -176.7(11) .
C15A C16A C19A C20A -2.6(17) .
C16A C17A C18A N1A 0.0 .
C16A C19A C20A C21A -178.1(13) .
C17A C16A C19A N3A 11.5(16) .
C17A C16A C19A C20A -174.4(11) .
C18A N1A C14A C15A 0.0 .
N2A N3A C19A C16A 179.6(11) .
N2A N3A C19A C20A 4.5(16) .
N3A N2A C21A C27A -177.6(11) .
N3A N2A C21A C20A 1(2) .
N3A C19A C20A C21A -3.7(15) .
N4A C25A C26A C27A 0.0 .
C25A N4A C29A C28A 0.0 .
C25A C26A C27A C28A 0.0 .
C25A C26A C27A C21A -176.1(10) .
C26A C27A C28A C29A 0.0 .
C26A C27A C21A N2A 178.3(12) .
C26A C27A C21A C20A -0.6(18) .
C27A C28A C29A N4A 0.0 .
C28A C27A C21A N2A 2.1(18) .
C28A C27A C21A C20A -176.8(11) .
C29A N4A C25A C26A 0.0 .
N5A C43A C44A C45A 0.0 .
C43A N5A C47A C46A 0.0 .
C43A C44A C45A C46A 0.0 .
C43A C44A C45A C48A 176.6(10) .
C44A C45A C46A C47A 0.0 .
C44A C45A C48A N7A 12.3(17) .
C44A C45A C48A C52A -178.0(14) .
C45A C46A C47A N5A 0.0 .
C45A C48A C52A C51A -177.2(14) .
C46A C45A C48A N7A -171.1(11) .
C46A C45A C48A C52A -1(2) .
C47A N5A C43A C44A 0.0 .
N6A N7A C48A C45A 178.8(11) .
N6A N7A C48A C52A 7.8(18) .
N6A C51A C52A C48A 4.2(18) .
N7A N6A C51A C56A 178.8(12) .
N7A N6A C51A C52A 0(2) .
N7A C48A C52A C51A -7.1(17) .
N8A C54A C55A C56A 0.0 .
C54A N8A C58A C57A 0.0 .
C54A C55A C56A C57A 0.0 .
C54A C55A C56A C51A 178.5(10) .
C55A C56A C57A C58A 0.0 .
C55A C56A C51A N6A 1.8(19) .
C55A C56A C51A C52A -179.4(11) .
C56A C57A C58A N8A 0.0 .
C56A C51A C52A C48A -174.6(14) .
C57A C56A C51A N6A -179.8(13) .
C57A C56A C51A C52A -1.0(18) .
C58A N8A C54A C55A 0.0 .
C1A C2A C3A C4A -171.0(12) .
C1A C2A C7A C8A -15.6(17) .
C1A C2A C7A C6A 170.8(12) .
C2A C3A C4A C5A -8.6(13) .
C2A C7A C6A C5A 5.2(15) .
C2A C7A C6A C11A 173.6(11) .
C3A C2A C7A C8A -179.9(10) .
C3A C2A C7A C6A 6.5(15) .
C3A C4A C5A C6A 20.1(17) .
C3A C4A C5A C12A 176.6(11) .
C4A C5A C6A C7A -18.2(17) .
C4A C5A C6A C11A 173.4(9) .
C4A C5A C12A O3A 179.6(10) .
C4A C5A C12A O4A -4(2) .
C5A C6A C11A C10A 168.3(14) .
C8A C7A C6A C5A -168.4(14) .
C8A C7A C6A C11A 0.0 .
C7A C2A C3A C4A -4.8(13) .
C7A C8A C9A C10A 0.0 .
C7A C6A C11A C10A 0.0 .
C6A C5A C12A O3A -26(2) .
C6A C5A C12A O4A 151.0(19) .
C6A C11A C10A C9A 0.0 .
C11A C10A C9A C8A 0.0 .
C9A C8A C7A C2A -173.6(11) .
C9A C8A C7A C6A 0.0 .
C12A C5A C6A C7A -171.7(12) .
C12A C5A C6A C11A 20(2) .
C19A C16A C17A C18A 171.8(10) .
C19A C20A C21A N2A 1.2(17) .
C19A C20A C21A C27A -179.8(12) .
C21A N2A N3A C19A -3.7(18) .
C21A C27A C28A C29A 176.3(9) .
C30A C31A C32A C33A -178.8(10) .
C30A C31A C36A C35A 178.6(12) .
C30A C31A C36A C37A -10.3(17) .
C31A C32A C33A C34A 0.0 .
C31A C36A C37A C38A 175.0(18) .
C32A C31A C36A C35A 0.0 .
C32A C31A C36A C37A 171.1(16) .
C32A C33A C34A C35A 0.0 .
C32A C33A C34A C41A 176.9(12) .
C33A C34A C35A C36A 0.0 .
C33A C34A C35A C40A -177.2(12) .
C33A C34A C41A O7A -146.4(16) .
C33A C34A C41A O8A 19(2) .
C34A C35A C36A C31A 0.0 .
C34A C35A C36A C37A -171.2(15) .
C34A C35A C40A C39A 176.9(15) .
C35A C34A C41A O7A 30(2) .
C35A C34A C41A O8A -164.0(13) .
C35A C36A C37A C38A -14(3) .
C36A C31A C32A C33A 0.0 .
C36A C35A C40A C39A 0(2) .
C36A C37A C38A C39A 14(4) .
C37A C38A C39A C40A -7(3) .
C38A C39A C40A C35A 1(3) .
C40A C35A C36A C31A 177.5(11) .
C40A C35A C36A C37A 6.2(15) .
C41A C34A C35A C36A -177.0(12) .
C41A C34A C35A C40A 5.8(16) .
C48A C45A C46A C47A -176.5(10) .
C51A N6A N7A C48A -4.5(17) .
C51A C56A C57A C58A -178.3(11) .
